data_8105414
loop_
_publ_author_name
'Chen, Shi-Jun'
'Tian, Wei'
'Hui, Yan-Ni'
'Zhu, Mei'

_publ_section_title
;
 Crystal structure of
 4,4&#x2032;-di(1H-imidazol-1-yl)-1,1&#x2032;-biphenyl-1-ium
 5,3&#x2032;,5&#x2032;-tricarboxy-[1,10-biphenyl]-2-carboxylate,
 C25H17N2O8
;
_journal_issue 5
_journal_name_full 'Zeitschrift f\"ur Kristallographie - New Crystal Structures'
_journal_page_first 1179
_journal_page_last 1181
_journal_paper_doi 10.1515/ncrs-2020-0237
_journal_volume 235
_journal_year 2020
_chemical_formula_moiety 'C9 H8 N2, C16 H9 O8'
_chemical_formula_sum 'C25 H17 N2 O8'
_chemical_formula_weight 473.41
_space_group_crystal_system triclinic
_space_group_IT_number 2
_space_group_name_Hall '-P 1'
_space_group_name_H-M_alt 'P -1'
_atom_sites_solution_hydrogens geom
_atom_sites_solution_primary dual
_atom_sites_solution_secondary difmap
_audit_contact_author_name
;
;
_audit_creation_date 2020-05-17
_audit_creation_method
;
Olex2 1.2-alpha
(compiled 2018.07.26 svn.r3523 for OlexSys, GUI svn.r5532)
;
_cell_angle_alpha 93.412(4)
_cell_angle_beta 98.094(4)
_cell_angle_gamma 98.787(4)
_cell_formula_units_Z 2
_cell_length_a 9.6002(5)
_cell_length_b 10.4192(5)
_cell_length_c 11.0226(5)
_cell_measurement_reflns_used 5210
_cell_measurement_temperature 293(2)
_cell_measurement_theta_max 27.4310
_cell_measurement_theta_min 4.0040
_cell_volume 1075.05(9)
_computing_cell_refinement 'CrysAlisPro 1.171.40.53 (Rigaku OD, 2019)'
_computing_data_collection 'CrysAlisPro 1.171.40.53 (Rigaku OD, 2019)'
_computing_data_reduction 'CrysAlisPro 1.171.40.53 (Rigaku OD, 2019)'
_computing_molecular_graphics 'Olex2 (Dolomanov et al., 2009)'
_computing_publication_material 'Olex2 (Dolomanov et al., 2009)'
_computing_structure_refinement 'XL (Sheldrick, 2008)'
_computing_structure_solution 'ShelXT (Sheldrick, 2015)'
_diffrn_ambient_temperature 293(2)
_diffrn_detector 'CCD plate'
_diffrn_detector_area_resol_mean 8.0584
_diffrn_detector_type EosS2
_diffrn_measured_fraction_theta_full 0.997
_diffrn_measured_fraction_theta_max 0.997
_diffrn_measurement_details
;
List of Runs (angles in degrees, time in seconds):

  # Type    Start    End  Width  t~exp~   \w     \q     \k     \f   Frames
--------------------------------------------------------------------------
  1  \w    -20.00  25.00   1.00    7.65    --  -13.64 -99.00  90.00   45
  2  \w     -2.00  82.00   1.00    7.65    --   15.05  57.00 -90.00   84
  3  \w     -2.00  82.00   1.00    7.65    --   15.05  57.00 120.00   84
  4  \w     -4.00  84.00   1.00    7.65    --   15.05  38.00  60.00   88
  5  \w    -53.00  42.00   1.00    7.65    --   15.05 -77.00 -30.00   95
  6  \w    -54.00  34.00   1.00    7.65    --   15.05 -38.00 120.00   88
  7  \w    -86.00 -34.00   1.00    7.65    --  -13.64 178.00 -30.00   52
;
_diffrn_measurement_device 'four-circle diffractometer'
_diffrn_measurement_device_type 'SuperNova, Single source at offset/far, EosS2'
_diffrn_measurement_method '\w scans'
_diffrn_orient_matrix_type 'CrysAlisPro convention (1999,Acta A55,543-557)'
_diffrn_orient_matrix_UB_11 0.0320181000
_diffrn_orient_matrix_UB_12 0.0570566000
_diffrn_orient_matrix_UB_13 -0.0239267000
_diffrn_orient_matrix_UB_21 0.0623328000
_diffrn_orient_matrix_UB_22 -0.0280305000
_diffrn_orient_matrix_UB_23 -0.0033601000
_diffrn_orient_matrix_UB_31 -0.0284758000
_diffrn_orient_matrix_UB_32 -0.0271432000
_diffrn_orient_matrix_UB_33 -0.0605805000
_diffrn_radiation_monochromator mirror
_diffrn_radiation_probe x-ray
_diffrn_radiation_type MoK\a
_diffrn_radiation_wavelength 0.71073
_diffrn_reflns_av_R_equivalents 0.0239
_diffrn_reflns_av_unetI/netI 0.0331
_diffrn_reflns_limit_h_max 11
_diffrn_reflns_limit_h_min -11
_diffrn_reflns_limit_k_max 12
_diffrn_reflns_limit_k_min -12
_diffrn_reflns_limit_l_max 13
_diffrn_reflns_limit_l_min -13
_diffrn_reflns_number 11742
_diffrn_reflns_theta_full 25.50
_diffrn_reflns_theta_max 25.50
_diffrn_reflns_theta_min 3.37
_diffrn_source 'micro-focus sealed X-ray tube'
_diffrn_source_type 'SuperNova (Mo) X-ray Source'
_exptl_absorpt_coefficient_mu 0.111
_exptl_absorpt_correction_T_max 1.00000
_exptl_absorpt_correction_T_min 0.62095
_exptl_absorpt_correction_type multi-scan
_exptl_absorpt_process_details
;
CrysAlisPro 1.171.40.53 (Rigaku Oxford Diffraction, 2019)
Empirical absorption correction using spherical harmonics,
 implemented in SCALE3 ABSPACK scaling algorithm.
;
_exptl_crystal_colour colourless
_exptl_crystal_density_diffrn 1.462
_exptl_crystal_density_method 'not measured'
_exptl_crystal_description block
_exptl_crystal_F_000 490
_exptl_crystal_size_max 0.43
_exptl_crystal_size_mid 0.35
_exptl_crystal_size_min 0.29
_refine_diff_density_max 0.406
_refine_diff_density_min -0.274
_refine_diff_density_rms 0.049
_refine_ls_extinction_method none
_refine_ls_goodness_of_fit_ref 1.059
_refine_ls_hydrogen_treatment constr
_refine_ls_matrix_type full
_refine_ls_number_parameters 323
_refine_ls_number_reflns 3995
_refine_ls_number_restraints 0
_refine_ls_restrained_S_all 1.059
_refine_ls_R_factor_all 0.0670
_refine_ls_R_factor_gt 0.0547
_refine_ls_shift/su_max 0.000
_refine_ls_shift/su_mean 0.000
_refine_ls_structure_factor_coef Fsqd
_refine_ls_weighting_details 'calc w=1/[\s^2^(Fo^2^)+(0.0584P)^2^+0.7736P] where P=(Fo^2^+2Fc^2^)/3'
_refine_ls_weighting_scheme calc
_refine_ls_wR_factor_gt 0.1348
_refine_ls_wR_factor_ref 0.1426
_reflns_number_gt 3271
_reflns_number_total 3995
_reflns_threshold_expression >2sigma(I)
_cod_data_source_file suppl_ncrs-2020-0237_suppl.cif
_cod_data_source_block 2020.2
_cod_original_cell_volume 1075.04(9)
_cod_database_code 8105414
_chemical_oxdiff_formula 'c h o n ni'
_reflns_odcompleteness_completeness 99.75
_reflns_odcompleteness_iscentric 1
_reflns_odcompleteness_theta 25.30
_olex2_refinement_description
;
1. Fixed Uiso
 At 1.2 times of:
  All C(H) groups
 At 1.5 times of:
  All O(H) groups
2.a Aromatic/amide H refined with riding coordinates:
 C1(H1B), C2(H2), C3(H3A), C5(H5A), C6(H6), C8(H8), C9(H9), C12(H12), C14(H14),
  C16(H16), C19(H19), C20(H20), C22(H22)
2.b Idealised tetrahedral OH refined as rotating group:
 O1(H1), O3(H3), O5(H5)
;
_olex2_submission_special_instructions 'No special instructions were received'
_oxdiff_exptl_absorpt_empirical_details
;
Empirical correction (ABSPACK) includes:
- Absorption correction using spherical harmonics
- Frame scaling
;
_oxdiff_exptl_absorpt_empirical_full_max 1.558
_oxdiff_exptl_absorpt_empirical_full_min 0.615

loop_
_space_group_symop_id
_space_group_symop_operation_xyz
1 'x, y, z'
2 '-x, -y, -z'

loop_
_atom_site_label
_atom_site_type_symbol
_atom_site_fract_x
_atom_site_fract_y
_atom_site_fract_z
_atom_site_U_iso_or_equiv
_atom_site_adp_type
_atom_site_occupancy
_atom_site_calc_flag
_atom_site_disorder_assembly
_atom_site_disorder_group
_atom_site_refinement_flags_posn
N1 N 0.5311(2) 0.7217(2) 0.88468(19) 0.0356(5) Uani 1 d . . .
N2 N 0.6703(2) 0.84588(18) 0.78875(17) 0.0311(5) Uani 1 d . . .
O1 O 0.4383(2) 0.72017(17) 0.4025(2) 0.0593(6) Uani 1 d . . .
H1 H 0.4855 0.6990 0.3504 0.089 Uiso 1 calc . . GR
O2 O 0.3716(2) 0.50632(17) 0.40205(17) 0.0508(5) Uani 1 d . . .
O3 O 0.3221(3) 1.02544(17) 0.69027(19) 0.0579(6) Uani 1 d . . .
H3 H 0.3226 1.0991 0.7213 0.087 Uiso 1 calc . . GR
O4 O 0.2026(2) 0.96708(17) 0.84229(18) 0.0568(6) Uani 1 d . . .
O5 O -0.28987(18) 0.46306(17) 0.87376(18) 0.0429(5) Uani 1 d . . .
H5 H -0.3753 0.4507 0.8786 0.064 Uiso 1 calc . . GR
O6 O -0.30274(19) 0.2621(2) 0.9322(2) 0.0588(6) Uani 1 d . . .
O7 O 0.43473(17) 0.46186(15) 0.86832(16) 0.0366(4) Uani 1 d . . .
O8 O 0.37580(18) 0.27656(15) 0.75173(17) 0.0398(5) Uani 1 d . . .
C1 C 0.5525(3) 0.8422(2) 0.9452(2) 0.0409(6) Uani 1 d . . .
H1B H 0.5139 0.8657 1.0144 0.049 Uiso 1 calc . . R
C2 C 0.6395(3) 0.9206(2) 0.8865(2) 0.0404(6) Uani 1 d . . .
H2 H 0.6729 1.0089 0.9075 0.049 Uiso 1 calc . . R
C3 C 0.6030(3) 0.7245(2) 0.7912(2) 0.0347(6) Uani 1 d . . .
H3A H 0.6062 0.6540 0.7364 0.042 Uiso 1 calc . . R
C4 C 0.7634(3) 0.8896(2) 0.7034(2) 0.0322(5) Uani 1 d . . .
C5 C 0.8051(4) 1.0195(3) 0.6969(3) 0.0647(10) Uani 1 d . . .
H5A H 0.7702 1.0797 0.7453 0.078 Uiso 1 calc . . R
C6 C 0.8988(4) 1.0615(3) 0.6187(3) 0.0662(10) Uani 1 d . . .
H6 H 0.9286 1.1506 0.6172 0.079 Uiso 1 calc . . R
C7 C 0.9500(3) 0.9770(2) 0.5426(2) 0.0343(6) Uani 1 d . . .
C8 C 0.9028(4) 0.8475(3) 0.5493(3) 0.0728(12) Uani 1 d . . .
H8 H 0.9333 0.7869 0.4979 0.087 Uiso 1 calc . . R
C9 C 0.8115(4) 0.8031(3) 0.6295(4) 0.0741(12) Uani 1 d . . .
H9 H 0.7831 0.7141 0.6328 0.089 Uiso 1 calc . . R
C10 C 0.3752(3) 0.6153(2) 0.4454(2) 0.0338(6) Uani 1 d . . .
C11 C 0.3079(2) 0.6473(2) 0.5554(2) 0.0291(5) Uani 1 d . . .
C12 C 0.2445(2) 0.5468(2) 0.6162(2) 0.0294(5) Uani 1 d . . .
H12 H 0.2435 0.4609 0.5875 0.035 Uiso 1 calc . . R
C13 C 0.1822(2) 0.5729(2) 0.7201(2) 0.0265(5) Uani 1 d . . .
C14 C 0.1836(2) 0.7019(2) 0.7605(2) 0.0291(5) Uani 1 d . . .
H14 H 0.1401 0.7208 0.8282 0.035 Uiso 1 calc . . R
C15 C 0.2489(2) 0.8031(2) 0.7013(2) 0.0291(5) Uani 1 d . . .
C16 C 0.3115(3) 0.7759(2) 0.5990(2) 0.0306(5) Uani 1 d . . .
H16 H 0.3560 0.8435 0.5595 0.037 Uiso 1 calc . . R
C17 C 0.1167(2) 0.4656(2) 0.7881(2) 0.0261(5) Uani 1 d . . .
C18 C 0.1911(2) 0.3673(2) 0.8296(2) 0.0255(5) Uani 1 d . . .
C19 C 0.1263(2) 0.2683(2) 0.8915(2) 0.0327(5) Uani 1 d . . .
H19 H 0.1758 0.2023 0.9174 0.039 Uiso 1 calc . . R
C20 C -0.0115(3) 0.2673(2) 0.9150(2) 0.0338(6) Uani 1 d . . .
H20 H -0.0539 0.2016 0.9578 0.041 Uiso 1 calc . . R
C21 C -0.0863(2) 0.3636(2) 0.8752(2) 0.0296(5) Uani 1 d . . .
C22 C -0.0225(2) 0.4623(2) 0.8119(2) 0.0294(5) Uani 1 d . . .
H22 H -0.0734 0.5270 0.7851 0.035 Uiso 1 calc . . R
C23 C 0.3451(2) 0.3691(2) 0.8145(2) 0.0254(5) Uani 1 d . . .
C24 C -0.2367(2) 0.3569(2) 0.8973(2) 0.0329(5) Uani 1 d . . .
C25 C 0.2537(3) 0.9395(2) 0.7527(2) 0.0360(6) Uani 1 d . . .
H1A H 0.480(3) 0.643(3) 0.902(3) 0.066(10) Uiso 1 d . . .

loop_
_atom_site_aniso_label
_atom_site_aniso_U_11
_atom_site_aniso_U_22
_atom_site_aniso_U_33
_atom_site_aniso_U_23
_atom_site_aniso_U_13
_atom_site_aniso_U_12
N1 0.0328(11) 0.0302(11) 0.0446(12) 0.0076(9) 0.0137(9) -0.0017(9)
N2 0.0311(11) 0.0269(10) 0.0355(11) 0.0021(8) 0.0128(9) -0.0018(8)
O1 0.0851(16) 0.0345(10) 0.0705(14) 0.0051(9) 0.0609(12) 0.0023(10)
O2 0.0796(15) 0.0323(10) 0.0449(11) -0.0037(8) 0.0331(10) 0.0041(9)
O3 0.0914(16) 0.0230(9) 0.0633(13) -0.0002(9) 0.0375(12) -0.0006(10)
O4 0.0923(16) 0.0342(10) 0.0500(12) -0.0028(9) 0.0320(11) 0.0127(10)
O5 0.0252(9) 0.0434(10) 0.0652(12) 0.0112(9) 0.0192(9) 0.0076(8)
O6 0.0313(10) 0.0641(13) 0.0899(16) 0.0442(12) 0.0254(10) 0.0069(9)
O7 0.0248(9) 0.0306(9) 0.0530(11) -0.0055(8) 0.0101(8) -0.0002(7)
O8 0.0390(10) 0.0263(8) 0.0586(11) -0.0035(8) 0.0285(9) 0.0025(7)
C1 0.0418(15) 0.0380(14) 0.0458(15) -0.0001(12) 0.0236(12) 0.0015(12)
C2 0.0462(15) 0.0295(13) 0.0471(15) -0.0022(11) 0.0219(12) -0.0005(11)
C3 0.0374(14) 0.0285(12) 0.0374(13) 0.0014(10) 0.0115(11) -0.0016(10)
C4 0.0339(13) 0.0307(12) 0.0320(12) 0.0036(10) 0.0116(10) -0.0016(10)
C5 0.102(3) 0.0342(15) 0.065(2) -0.0031(14) 0.0558(19) -0.0032(16)
C6 0.104(3) 0.0340(15) 0.065(2) -0.0009(14) 0.054(2) -0.0108(16)
C7 0.0349(13) 0.0363(13) 0.0297(12) 0.0028(10) 0.0073(10) -0.0029(11)
C8 0.098(3) 0.0349(16) 0.096(3) -0.0072(16) 0.074(2) -0.0054(16)
C9 0.098(3) 0.0299(15) 0.106(3) -0.0018(16) 0.075(2) -0.0071(16)
C10 0.0389(14) 0.0322(13) 0.0329(13) 0.0044(10) 0.0142(11) 0.0048(11)
C11 0.0305(12) 0.0276(12) 0.0308(12) 0.0027(9) 0.0114(10) 0.0036(10)
C12 0.0316(13) 0.0230(11) 0.0343(12) 0.0000(9) 0.0108(10) 0.0020(10)
C13 0.0228(11) 0.0263(11) 0.0315(12) 0.0054(9) 0.0083(9) 0.0029(9)
C14 0.0305(12) 0.0304(12) 0.0293(12) 0.0032(9) 0.0114(10) 0.0074(10)
C15 0.0335(13) 0.0238(11) 0.0304(12) 0.0021(9) 0.0068(10) 0.0046(10)
C16 0.0338(13) 0.0260(12) 0.0334(12) 0.0068(9) 0.0113(10) 0.0014(10)
C17 0.0259(12) 0.0255(11) 0.0281(11) 0.0026(9) 0.0112(9) 0.0021(9)
C18 0.0233(11) 0.0233(11) 0.0302(11) -0.0017(9) 0.0092(9) 0.0012(9)
C19 0.0296(13) 0.0285(12) 0.0431(14) 0.0109(10) 0.0117(11) 0.0050(10)
C20 0.0306(13) 0.0302(12) 0.0428(14) 0.0112(10) 0.0143(11) 0.0003(10)
C21 0.0262(12) 0.0323(12) 0.0312(12) 0.0036(10) 0.0103(10) 0.0016(10)
C22 0.0254(12) 0.0294(12) 0.0360(13) 0.0072(10) 0.0104(10) 0.0058(10)
C23 0.0264(12) 0.0217(11) 0.0302(12) 0.0053(9) 0.0103(9) 0.0037(9)
C24 0.0243(12) 0.0421(14) 0.0343(13) 0.0106(11) 0.0090(10) 0.0043(11)
C25 0.0442(15) 0.0290(12) 0.0359(13) 0.0046(10) 0.0083(11) 0.0072(11)

loop_
_atom_type_symbol
_atom_type_description
_atom_type_scat_dispersion_real
_atom_type_scat_dispersion_imag
_atom_type_scat_source
C C 0.0033 0.0016 'International Tables Vol C Tables 4.2.6.8 and 6.1.1.4'
H H 0.0000 0.0000 'International Tables Vol C Tables 4.2.6.8 and 6.1.1.4'
N N 0.0061 0.0033 'International Tables Vol C Tables 4.2.6.8 and 6.1.1.4'
O O 0.0106 0.0060 'International Tables Vol C Tables 4.2.6.8 and 6.1.1.4'

loop_
_geom_angle_atom_site_label_1
_geom_angle_atom_site_label_2
_geom_angle_atom_site_label_3
_geom_angle
_geom_angle_site_symmetry_1
_geom_angle_site_symmetry_3
C1 N1 H1A 131(2) . .
C3 N1 C1 109.6(2) . .
C3 N1 H1A 120(2) . .
C2 N2 C4 126.11(19) . .
C3 N2 C2 107.84(19) . .
C3 N2 C4 125.99(19) . .
C10 O1 H1 109.5 . .
C25 O3 H3 109.5 . .
C24 O5 H5 109.5 . .
N1 C1 H1B 126.4 . .
C2 C1 N1 107.2(2) . .
C2 C1 H1B 126.4 . .
N2 C2 H2 126.4 . .
C1 C2 N2 107.1(2) . .
C1 C2 H2 126.4 . .
N1 C3 N2 108.2(2) . .
N1 C3 H3A 125.9 . .
N2 C3 H3A 125.9 . .
C5 C4 N2 119.8(2) . .
C9 C4 N2 120.8(2) . .
C9 C4 C5 119.4(2) . .
C4 C5 H5A 120.1 . .
C4 C5 C6 119.9(3) . .
C6 C5 H5A 120.1 . .
C5 C6 H6 118.8 . .
C7 C6 C5 122.4(3) . .
C7 C6 H6 118.8 . .
C6 C7 C7 122.1(3) . 2_776
C8 C7 C6 116.1(2) . .
C8 C7 C7 121.8(3) . 2_776
C7 C8 H8 118.8 . .
C7 C8 C9 122.4(3) . .
C9 C8 H8 118.8 . .
C4 C9 C8 119.8(3) . .
C4 C9 H9 120.1 . .
C8 C9 H9 120.1 . .
O1 C10 C11 112.1(2) . .
O2 C10 O1 124.3(2) . .
O2 C10 C11 123.6(2) . .
C12 C11 C10 119.2(2) . .
C12 C11 C16 119.9(2) . .
C16 C11 C10 120.9(2) . .
C11 C12 H12 119.6 . .
C11 C12 C13 120.8(2) . .
C13 C12 H12 119.6 . .
C12 C13 C17 121.33(19) . .
C14 C13 C12 118.6(2) . .
C14 C13 C17 120.05(19) . .
C13 C14 H14 119.6 . .
C15 C14 C13 120.9(2) . .
C15 C14 H14 119.6 . .
C14 C15 C25 118.5(2) . .
C16 C15 C14 120.0(2) . .
C16 C15 C25 121.5(2) . .
C11 C16 H16 120.1 . .
C15 C16 C11 119.9(2) . .
C15 C16 H16 120.1 . .
C18 C17 C13 121.92(19) . .
C22 C17 C13 119.6(2) . .
C22 C17 C18 118.5(2) . .
C17 C18 C23 121.51(19) . .
C19 C18 C17 120.4(2) . .
C19 C18 C23 118.1(2) . .
C18 C19 H19 119.9 . .
C20 C19 C18 120.3(2) . .
C20 C19 H19 119.9 . .
C19 C20 H20 119.9 . .
C21 C20 C19 120.1(2) . .
C21 C20 H20 119.9 . .
C20 C21 C22 119.9(2) . .
C20 C21 C24 118.9(2) . .
C22 C21 C24 121.2(2) . .
C17 C22 H22 119.6 . .
C21 C22 C17 120.9(2) . .
C21 C22 H22 119.6 . .
O7 C23 O8 124.0(2) . .
O7 C23 C18 117.69(18) . .
O8 C23 C18 118.28(19) . .
O5 C24 C21 113.6(2) . .
O6 C24 O5 123.6(2) . .
O6 C24 C21 122.7(2) . .
O3 C25 C15 112.3(2) . .
O4 C25 O3 124.1(2) . .
O4 C25 C15 123.6(2) . .

loop_
_geom_bond_atom_site_label_1
_geom_bond_atom_site_label_2
_geom_bond_distance
_geom_bond_site_symmetry_2
N1 C1 1.359(3) .
N1 C3 1.317(3) .
N1 H1A 0.93(3) .
N2 C2 1.384(3) .
N2 C3 1.333(3) .
N2 C4 1.433(3) .
O1 H1 0.8200 .
O1 C10 1.313(3) .
O2 C10 1.199(3) .
O3 H3 0.8200 .
O3 C25 1.315(3) .
O4 C25 1.202(3) .
O5 H5 0.8200 .
O5 C24 1.312(3) .
O6 C24 1.204(3) .
O7 C23 1.249(3) .
O8 C23 1.249(3) .
C1 H1B 0.9300 .
C1 C2 1.338(3) .
C2 H2 0.9300 .
C3 H3A 0.9300 .
C4 C5 1.360(4) .
C4 C9 1.355(4) .
C5 H5A 0.9300 .
C5 C6 1.374(4) .
C6 H6 0.9300 .
C6 C7 1.371(4) .
C7 C7 1.484(4) 2_776
C7 C8 1.366(4) .
C8 H8 0.9300 .
C8 C9 1.381(4) .
C9 H9 0.9300 .
C10 C11 1.497(3) .
C11 C12 1.385(3) .
C11 C16 1.389(3) .
C12 H12 0.9300 .
C12 C13 1.396(3) .
C13 C14 1.388(3) .
C13 C17 1.493(3) .
C14 H14 0.9300 .
C14 C15 1.388(3) .
C15 C16 1.385(3) .
C15 C25 1.490(3) .
C16 H16 0.9300 .
C17 C18 1.398(3) .
C17 C22 1.393(3) .
C18 C19 1.388(3) .
C18 C23 1.508(3) .
C19 H19 0.9300 .
C19 C20 1.382(3) .
C20 H20 0.9300 .
C20 C21 1.378(3) .
C21 C22 1.390(3) .
C21 C24 1.490(3) .
C22 H22 0.9300 .

loop_
_geom_torsion_atom_site_label_1
_geom_torsion_atom_site_label_2
_geom_torsion_atom_site_label_3
_geom_torsion_atom_site_label_4
_geom_torsion
_geom_torsion_site_symmetry_1
_geom_torsion_site_symmetry_2
_geom_torsion_site_symmetry_3
_geom_torsion_site_symmetry_4
N1 C1 C2 N2 0.2(3) . . . .
N2 C4 C5 C6 177.4(3) . . . .
N2 C4 C9 C8 -179.0(3) . . . .
O1 C10 C11 C12 -176.1(2) . . . .
O1 C10 C11 C16 2.2(3) . . . .
O2 C10 C11 C12 3.9(4) . . . .
O2 C10 C11 C16 -177.8(3) . . . .
C1 N1 C3 N2 -0.6(3) . . . .
C2 N2 C3 N1 0.8(3) . . . .
C2 N2 C4 C5 -14.8(4) . . . .
C2 N2 C4 C9 164.7(3) . . . .
C3 N1 C1 C2 0.2(3) . . . .
C3 N2 C2 C1 -0.6(3) . . . .
C3 N2 C4 C5 168.3(3) . . . .
C3 N2 C4 C9 -12.1(4) . . . .
C4 N2 C2 C1 -177.9(2) . . . .
C4 N2 C3 N1 178.1(2) . . . .
C4 C5 C6 C7 2.0(6) . . . .
C5 C4 C9 C8 0.5(6) . . . .
C5 C6 C7 C7 179.3(4) . . . 2_776
C5 C6 C7 C8 -0.2(5) . . . .
C6 C7 C8 C9 -1.4(6) . . . .
C7 C7 C8 C9 179.0(4) 2_776 . . .
C7 C8 C9 C4 1.4(6) . . . .
C9 C4 C5 C6 -2.1(5) . . . .
C10 C11 C12 C13 179.2(2) . . . .
C10 C11 C16 C15 -179.8(2) . . . .
C11 C12 C13 C14 0.7(3) . . . .
C11 C12 C13 C17 -178.5(2) . . . .
C12 C11 C16 C15 -1.5(4) . . . .
C12 C13 C14 C15 -1.8(3) . . . .
C12 C13 C17 C18 52.7(3) . . . .
C12 C13 C17 C22 -127.5(2) . . . .
C13 C14 C15 C16 1.2(4) . . . .
C13 C14 C15 C25 -176.8(2) . . . .
C13 C17 C18 C19 -179.4(2) . . . .
C13 C17 C18 C23 3.8(3) . . . .
C13 C17 C22 C21 -180.0(2) . . . .
C14 C13 C17 C18 -126.5(2) . . . .
C14 C13 C17 C22 53.3(3) . . . .
C14 C15 C16 C11 0.4(4) . . . .
C14 C15 C25 O3 178.1(2) . . . .
C14 C15 C25 O4 -0.8(4) . . . .
C16 C11 C12 C13 0.9(4) . . . .
C16 C15 C25 O3 0.0(4) . . . .
C16 C15 C25 O4 -178.9(3) . . . .
C17 C13 C14 C15 177.5(2) . . . .
C17 C18 C19 C20 -1.3(3) . . . .
C17 C18 C23 O7 62.7(3) . . . .
C17 C18 C23 O8 -119.0(2) . . . .
C18 C17 C22 C21 -0.1(3) . . . .
C18 C19 C20 C21 1.1(4) . . . .
C19 C18 C23 O7 -114.2(2) . . . .
C19 C18 C23 O8 64.1(3) . . . .
C19 C20 C21 C22 -0.4(4) . . . .
C19 C20 C21 C24 177.5(2) . . . .
C20 C21 C22 C17 -0.1(3) . . . .
C20 C21 C24 O5 169.7(2) . . . .
C20 C21 C24 O6 -11.0(4) . . . .
C22 C17 C18 C19 0.8(3) . . . .
C22 C17 C18 C23 -176.0(2) . . . .
C22 C21 C24 O5 -12.5(3) . . . .
C22 C21 C24 O6 166.8(2) . . . .
C23 C18 C19 C20 175.6(2) . . . .
C24 C21 C22 C17 -177.9(2) . . . .
C25 C15 C16 C11 178.5(2) . . . .
